data_2212405
loop_
_publ_author_name
'Liu, Y.-F.'
'Xia, H.-T.'
'Yang, S.-P.'
'Wang, D.-Q.'

_publ_section_title
;
 6,6'-Dimethoxy-2,2'-(ethane-1,2-diyldiammoniodimethylene)diphenol
 dinitrate
;
_journal_coeditor_code WN2103
_journal_issue 2
_journal_name_full 'Acta Crystallographica Section E'
_journal_page_first o1025
_journal_page_last o1027
_journal_paper_doi 10.1107/S1600536807004047
_journal_volume 63
_journal_year 2007
_chemical_formula_iupac 'C18 H26 N2 O4 2+, 2N O3 -'
_chemical_formula_moiety 'C18 H26 N2 O4 2+, 2(N O3 -)'
_chemical_formula_sum 'C18 H26 N4 O10'
_chemical_formula_weight 458.43
_chemical_name_systematic
;
6,6'-Dimethoxy-2,2'-(ethane-1,2-diyldiiminiodimethylene)diphenol dinitrate
;
_space_group_IT_number 2
_symmetry_cell_setting triclinic
_symmetry_space_group_name_Hall '-P 1'
_symmetry_space_group_name_H-M 'P -1'
_atom_sites_solution_hydrogens geom
_atom_sites_solution_primary direct
_atom_sites_solution_secondary difmap
_audit_creation_method SHELXL-97
_cell_angle_alpha 109.127(12)
_cell_angle_beta 110.774(12)
_cell_angle_gamma 90.582(13)
_cell_formula_units_Z 4
_cell_length_a 11.799(11)
_cell_length_b 12.417(11)
_cell_length_c 16.354(15)
_cell_measurement_reflns_used 2155
_cell_measurement_temperature 298(2)
_cell_measurement_theta_max 21.118
_cell_measurement_theta_min 2.371
_cell_volume 2095(3)
_computing_cell_refinement 'SAINT (Siemens, 1996)'
_computing_data_collection 'SMART (Siemens, 1996)'
_computing_data_reduction SAINT
_computing_molecular_graphics 'SHELXTL (Sheldrick, 1997b)'
_computing_publication_material SHELXTL
_computing_structure_refinement 'SHELXL97 (Sheldrick, 1997a)'
_computing_structure_solution 'SHELXS97 (Sheldrick, 1997a)'
_diffrn_ambient_temperature 298(2)
_diffrn_measured_fraction_theta_full 0.887
_diffrn_measured_fraction_theta_max 0.887
_diffrn_measurement_device_type 'Siemens SMART 1000 CCD area-detector'
_diffrn_measurement_method '\f and \w'
_diffrn_radiation_monochromator graphite
_diffrn_radiation_source 'fine-focus sealed tube'
_diffrn_radiation_type MoK\a
_diffrn_radiation_wavelength 0.71073
_diffrn_reflns_av_R_equivalents 0.0692
_diffrn_reflns_av_sigmaI/netI 0.1852
_diffrn_reflns_limit_h_max 13
_diffrn_reflns_limit_h_min -14
_diffrn_reflns_limit_k_max 11
_diffrn_reflns_limit_k_min -14
_diffrn_reflns_limit_l_max 19
_diffrn_reflns_limit_l_min -15
_diffrn_reflns_number 9489
_diffrn_reflns_theta_full 25.01
_diffrn_reflns_theta_max 25.01
_diffrn_reflns_theta_min 1.42
_diffrn_standards_number 0
_exptl_absorpt_coefficient_mu 0.120
_exptl_absorpt_correction_T_max 0.9834
_exptl_absorpt_correction_T_min 0.9559
_exptl_absorpt_correction_type multi-scan
_exptl_absorpt_process_details '(SADABS; Sheldrick, 1996)'
_exptl_crystal_colour colourless
_exptl_crystal_density_diffrn 1.454
_exptl_crystal_density_method 'not measured'
_exptl_crystal_description block
_exptl_crystal_F_000 968.0
_exptl_crystal_size_max 0.38
_exptl_crystal_size_mid 0.19
_exptl_crystal_size_min 0.14
_refine_diff_density_max 0.366
_refine_diff_density_min -0.335
_refine_ls_extinction_method none
_refine_ls_goodness_of_fit_ref 0.913
_refine_ls_hydrogen_treatment constr
_refine_ls_matrix_type full
_refine_ls_number_parameters 577
_refine_ls_number_reflns 6553
_refine_ls_number_restraints 0
_refine_ls_restrained_S_all 0.913
_refine_ls_R_factor_all 0.2197
_refine_ls_R_factor_gt 0.0988
_refine_ls_shift/su_max 0.000
_refine_ls_shift/su_mean 0.000
_refine_ls_structure_factor_coef Fsqd
_refine_ls_weighting_details 'calc w=1/[\s^2^(Fo^2^)+(0.139P)^2^] where P=(Fo^2^+2Fc^2^)/3'
_refine_ls_weighting_scheme calc
_refine_ls_wR_factor_gt 0.2182
_refine_ls_wR_factor_ref 0.2890
_reflns_number_gt 2443
_reflns_number_total 6553
_reflns_threshold_expression I>2\s(I)
_cod_data_source_file wn2103.cif
_cod_data_source_block I
_cod_database_code 2212405
_cod_database_fobs_code 2212405

loop_
_symmetry_equiv_pos_as_xyz
'x, y, z'
'-x, -y, -z'

loop_
_atom_site_type_symbol
_atom_site_label
_atom_site_fract_x
_atom_site_fract_y
_atom_site_fract_z
_atom_site_U_iso_or_equiv
_atom_site_adp_type
_atom_site_calc_flag
_atom_site_refinement_flags
_atom_site_occupancy
N N1 0.5189(6) 0.7388(5) 0.5943(4) 0.0489(17) Uani d . 1
H H1A 0.5164 0.6623 0.5811 0.059 Uiso calc R 1
H H1B 0.4636 0.7628 0.6201 0.059 Uiso calc R 1
N N2 0.3347(6) 0.7228(5) 0.3487(4) 0.0464(16) Uani d . 1
H H2A 0.3553 0.7983 0.3618 0.056 Uiso calc R 1
H H2B 0.2532 0.7053 0.3167 0.056 Uiso calc R 1
N N3 0.0257(5) 0.4290(4) 0.3887(4) 0.0327(13) Uani d . 1
H H3A 0.0852 0.3940 0.4176 0.039 Uiso calc R 1
H H3B 0.0541 0.4601 0.3560 0.039 Uiso calc R 1
N N4 0.1406(5) 0.0679(5) 0.6078(4) 0.0392(14) Uani d . 1
H H4A 0.1717 0.1069 0.5810 0.047 Uiso calc R 1
H H4B 0.2008 0.0338 0.6370 0.047 Uiso calc R 1
N N5 0.3349(8) 0.4903(6) 0.5464(4) 0.0543(18) Uani d . 1
N N6 0.0356(8) 0.5768(6) 0.2387(5) 0.0592(19) Uani d . 1
N N7 0.6806(8) 0.1149(8) 0.3150(6) 0.077(2) Uani d . 1
N N8 0.2673(7) 0.9825(6) 0.4298(5) 0.0513(17) Uani d . 1
O O1 0.7542(5) 0.6163(4) 0.6966(3) 0.0507(14) Uani d . 1
H H1 0.7921 0.5678 0.7142 0.076 Uiso calc R 1
O O2 0.8547(5) 0.6042(4) 0.8649(4) 0.0568(15) Uani d . 1
O O3 0.5301(5) 0.8542(5) 0.3069(3) 0.0565(15) Uani d . 1
H H3 0.5663 0.9099 0.3055 0.085 Uiso calc R 1
O O4 0.5165(6) 0.9135(5) 0.1594(4) 0.0677(17) Uani d . 1
O O5 0.0724(5) 0.1920(4) 0.3726(3) 0.0434(13) Uani d . 1
H H5 0.1156 0.1423 0.3810 0.065 Uiso calc R 1
O O6 0.1111(5) 0.0074(4) 0.2509(3) 0.0532(15) Uani d . 1
O O7 0.1993(5) 0.3000(4) 0.6228(3) 0.0507(14) Uani d . 1
H H7 0.2306 0.3504 0.6120 0.076 Uiso calc R 1
O O8 0.3653(5) 0.4862(4) 0.7399(4) 0.0552(15) Uani d . 1
O O9 0.4475(6) 0.4982(5) 0.5700(5) 0.0742(19) Uani d . 1
O O10 0.2844(6) 0.5760(6) 0.5482(5) 0.081(2) Uani d . 1
O O11 0.2713(5) 0.3932(5) 0.5171(4) 0.0609(16) Uani d . 1
O O12 0.1162(6) 0.5673(5) 0.3113(4) 0.0634(16) Uani d . 1
O O13 0.0671(7) 0.6451(6) 0.2085(5) 0.084(2) Uani d . 1
O O14 -0.0631(7) 0.5209(6) 0.2025(5) 0.087(2) Uani d . 1
O O15 0.6318(7) 0.1918(6) 0.2922(6) 0.105(3) Uani d . 1
O O16 0.7665(7) 0.0797(6) 0.2917(6) 0.093(2) Uani d . 1
O O17 0.6487(7) 0.0780(6) 0.3672(5) 0.090(2) Uani d . 1
O O18 0.2456(5) 1.0842(4) 0.4670(4) 0.0560(15) Uani d . 1
O O19 0.3568(6) 0.9693(5) 0.4077(4) 0.0582(15) Uani d . 1
O O20 0.1970(6) 0.8976(6) 0.4135(5) 0.0779(19) Uani d . 1
C C1 0.6444(7) 0.7990(7) 0.6616(5) 0.056(2) Uani d . 1
H H1C 0.7032 0.7696 0.6338 0.068 Uiso calc R 1
H H1D 0.6475 0.8804 0.6710 0.068 Uiso calc R 1
C C2 0.6817(7) 0.7858(7) 0.7529(5) 0.0459(19) Uani d . 1
C C3 0.7425(7) 0.6979(6) 0.7701(5) 0.0392(18) Uani d . 1
C C4 0.7924(7) 0.6952(6) 0.8593(5) 0.0435(19) Uani d . 1
C C5 0.7781(7) 0.7776(7) 0.9324(5) 0.056(2) Uani d . 1
H H5A 0.8114 0.7757 0.9926 0.068 Uiso calc R 1
C C6 0.7107(9) 0.8660(8) 0.9138(6) 0.068(3) Uani d . 1
H H6 0.6961 0.9220 0.9615 0.081 Uiso calc R 1
C C7 0.6670(8) 0.8689(8) 0.8251(7) 0.065(2) Uani d . 1
H H7A 0.6262 0.9295 0.8141 0.078 Uiso calc R 1
C C8 0.9398(9) 0.6173(7) 0.9565(6) 0.071(3) Uani d . 1
H H8A 0.9885 0.6918 0.9846 0.106 Uiso calc R 1
H H8B 0.9922 0.5587 0.9520 0.106 Uiso calc R 1
H H8C 0.8959 0.6100 0.9942 0.106 Uiso calc R 1
C C9 0.3974(9) 0.6551(7) 0.2881(6) 0.056(2) Uani d . 1
H H9A 0.4841 0.6648 0.3255 0.067 Uiso calc R 1
H H9B 0.3657 0.5741 0.2662 0.067 Uiso calc R 1
C C10 0.3822(8) 0.6883(7) 0.2067(6) 0.050(2) Uani d . 1
C C11 0.4547(7) 0.7900(6) 0.2200(5) 0.0392(18) Uani d . 1
C C12 0.4419(8) 0.8137(7) 0.1430(5) 0.048(2) Uani d . 1
C C13 0.3658(9) 0.7525(8) 0.0565(6) 0.060(2) Uani d . 1
H H13 0.3603 0.7743 0.0061 0.072 Uiso calc R 1
C C14 0.2975(10) 0.6579(9) 0.0452(6) 0.076(3) Uani d . 1
H H14 0.2436 0.6138 -0.0148 0.091 Uiso calc R 1
C C15 0.3029(8) 0.6230(7) 0.1171(6) 0.060(2) Uani d . 1
H H15 0.2542 0.5565 0.1062 0.072 Uiso calc R 1
C C16 0.5412(10) 0.9394(9) 0.0899(8) 0.087(3) Uani d . 1
H H16A 0.5559 0.8711 0.0483 0.130 Uiso calc R 1
H H16B 0.6123 0.9968 0.1183 0.130 Uiso calc R 1
H H16C 0.4723 0.9683 0.0553 0.130 Uiso calc R 1
C C17 0.4885(7) 0.7646(6) 0.5067(5) 0.0458(19) Uani d . 1
H H17A 0.5498 0.7410 0.4802 0.055 Uiso calc R 1
H H17B 0.4891 0.8469 0.5209 0.055 Uiso calc R 1
C C18 0.3645(7) 0.7022(6) 0.4371(5) 0.047(2) Uani d . 1
H H18A 0.3631 0.6202 0.4250 0.056 Uiso calc R 1
H H18B 0.3030 0.7279 0.4629 0.056 Uiso calc R 1
C C19 -0.0843(7) 0.3390(6) 0.3211(5) 0.054(2) Uani d . 1
H H19A -0.1156 0.3059 0.3563 0.064 Uiso calc R 1
H H19B -0.1481 0.3763 0.2892 0.064 Uiso calc R 1
C C20 -0.0569(7) 0.2454(5) 0.2506(5) 0.0399(18) Uani d . 1
C C21 0.0196(7) 0.1727(6) 0.2799(5) 0.0392(18) Uani d . 1
C C22 0.0374(7) 0.0765(5) 0.2142(5) 0.0367(17) Uani d . 1
C C23 -0.0183(8) 0.0602(7) 0.1205(5) 0.053(2) Uani d . 1
H H23 -0.0057 -0.0022 0.0758 0.064 Uiso calc R 1
C C24 -0.0918(9) 0.1361(6) 0.0941(5) 0.057(2) Uani d . 1
H H24 -0.1315 0.1240 0.0309 0.069 Uiso calc R 1
C C25 -0.1085(8) 0.2298(6) 0.1589(5) 0.056(2) Uani d . 1
H H25 -0.1556 0.2831 0.1397 0.067 Uiso calc R 1
C C26 0.1258(9) -0.0968(6) 0.1876(6) 0.072(3) Uani d . 1
H H26A 0.0470 -0.1415 0.1475 0.108 Uiso calc R 1
H H26B 0.1753 -0.1401 0.2222 0.108 Uiso calc R 1
H H26C 0.1651 -0.0790 0.1504 0.108 Uiso calc R 1
C C27 0.0002(7) 0.5221(5) 0.4602(5) 0.0389(17) Uani d . 1
H H27A -0.0787 0.5446 0.4323 0.047 Uiso calc R 1
H H27B 0.0624 0.5887 0.4859 0.047 Uiso calc R 1
C C28 0.1031(7) 0.1516(6) 0.6790(5) 0.049(2) Uani d . 1
H H28A 0.0352 0.1856 0.6476 0.059 Uiso calc R 1
H H28B 0.0745 0.1107 0.7110 0.059 Uiso calc R 1
C C29 0.2035(7) 0.2452(6) 0.7494(5) 0.0440(19) Uani d . 1
C C30 0.2449(7) 0.3225(6) 0.7177(4) 0.0374(17) Uani d . 1
C C31 0.3305(7) 0.4161(6) 0.7787(5) 0.0462(19) Uani d . 1
C C32 0.3722(8) 0.4352(6) 0.8719(5) 0.052(2) Uani d . 1
H H32 0.4281 0.5001 0.9145 0.063 Uiso calc R 1
C C33 0.3304(9) 0.3563(7) 0.9031(5) 0.062(2) Uani d . 1
H H33 0.3601 0.3681 0.9667 0.074 Uiso calc R 1
C C34 0.2479(8) 0.2642(6) 0.8423(6) 0.052(2) Uani d . 1
H H34 0.2207 0.2126 0.8640 0.063 Uiso calc R 1
C C35 0.4429(9) 0.5900(6) 0.7973(6) 0.069(3) Uani d . 1
H H35A 0.4196 0.6265 0.8494 0.103 Uiso calc R 1
H H35B 0.4365 0.6398 0.7621 0.103 Uiso calc R 1
H H35C 0.5259 0.5750 0.8198 0.103 Uiso calc R 1
C C36 0.0406(7) -0.0229(6) 0.5330(5) 0.0429(19) Uani d . 1
H H36A 0.0755 -0.0851 0.5005 0.052 Uiso calc R 1
H H36B -0.0056 -0.0540 0.5609 0.052 Uiso calc R 1

loop_
_atom_site_aniso_label
_atom_site_aniso_U_11
_atom_site_aniso_U_22
_atom_site_aniso_U_33
_atom_site_aniso_U_12
_atom_site_aniso_U_13
_atom_site_aniso_U_23
N1 0.051(4) 0.041(4) 0.054(4) 0.005(3) 0.013(3) 0.023(3)
N2 0.063(4) 0.039(3) 0.051(4) 0.013(3) 0.029(3) 0.025(3)
N3 0.040(3) 0.026(3) 0.034(3) 0.001(3) 0.015(3) 0.013(2)
N4 0.047(4) 0.035(3) 0.030(3) -0.010(3) 0.011(3) 0.009(3)
N5 0.080(6) 0.042(4) 0.041(4) -0.002(4) 0.022(4) 0.016(3)
N6 0.060(6) 0.052(5) 0.061(5) 0.014(4) 0.019(4) 0.019(4)
N7 0.051(6) 0.084(7) 0.082(6) 0.000(5) 0.014(5) 0.023(5)
N8 0.069(5) 0.040(4) 0.058(4) 0.016(4) 0.029(4) 0.027(3)
O1 0.073(4) 0.046(3) 0.025(3) 0.006(3) 0.012(3) 0.010(2)
O2 0.063(4) 0.052(3) 0.051(3) 0.009(3) 0.010(3) 0.026(3)
O3 0.071(4) 0.059(3) 0.028(3) 0.008(3) 0.012(3) 0.008(2)
O4 0.093(5) 0.058(4) 0.063(4) 0.004(3) 0.044(4) 0.019(3)
O5 0.066(4) 0.040(3) 0.019(2) 0.013(3) 0.014(2) 0.008(2)
O6 0.081(4) 0.041(3) 0.031(3) 0.020(3) 0.018(3) 0.007(2)
O7 0.071(4) 0.039(3) 0.026(3) -0.010(3) 0.007(2) 0.004(2)
O8 0.078(4) 0.038(3) 0.052(3) -0.005(3) 0.024(3) 0.019(3)
O9 0.045(4) 0.075(4) 0.112(5) 0.003(3) 0.024(4) 0.051(4)
O10 0.078(5) 0.059(4) 0.116(6) 0.018(4) 0.036(4) 0.045(4)
O11 0.067(4) 0.061(4) 0.053(3) -0.012(3) 0.023(3) 0.018(3)
O12 0.071(4) 0.066(4) 0.055(4) 0.004(3) 0.025(3) 0.021(3)
O13 0.106(6) 0.081(5) 0.088(5) 0.016(4) 0.043(4) 0.051(4)
O14 0.054(4) 0.087(5) 0.096(5) 0.004(4) 0.012(4) 0.021(4)
O15 0.094(6) 0.064(5) 0.129(7) 0.014(4) 0.012(5) 0.033(4)
O16 0.076(5) 0.090(5) 0.137(7) 0.021(4) 0.056(5) 0.052(5)
O17 0.104(6) 0.079(5) 0.081(5) 0.001(4) 0.041(5) 0.015(4)
O18 0.071(4) 0.046(3) 0.053(3) 0.019(3) 0.026(3) 0.017(3)
O19 0.067(4) 0.058(4) 0.067(4) 0.019(3) 0.041(3) 0.027(3)
O20 0.073(5) 0.071(4) 0.106(5) 0.011(4) 0.045(4) 0.039(4)
C1 0.045(5) 0.064(5) 0.057(5) -0.003(4) 0.002(4) 0.037(4)
C2 0.043(5) 0.051(5) 0.040(4) 0.001(4) 0.010(4) 0.019(4)
C3 0.039(4) 0.043(4) 0.035(4) -0.006(4) 0.015(3) 0.013(3)
C4 0.053(5) 0.043(4) 0.040(4) 0.007(4) 0.018(4) 0.020(4)
C5 0.051(5) 0.065(6) 0.035(5) -0.009(4) 0.007(4) 0.004(4)
C6 0.082(7) 0.068(6) 0.049(6) 0.011(5) 0.036(5) 0.003(5)
C7 0.057(6) 0.059(6) 0.070(6) 0.014(5) 0.024(5) 0.013(5)
C8 0.082(7) 0.057(6) 0.064(6) 0.013(5) 0.006(5) 0.035(5)
C9 0.091(7) 0.049(5) 0.057(5) 0.026(5) 0.045(5) 0.039(4)
C10 0.062(6) 0.048(5) 0.056(5) 0.024(4) 0.031(4) 0.030(4)
C11 0.054(5) 0.027(4) 0.035(4) 0.005(3) 0.017(4) 0.007(3)
C12 0.062(6) 0.047(5) 0.033(4) 0.013(4) 0.020(4) 0.008(4)
C13 0.080(7) 0.061(6) 0.043(5) 0.017(5) 0.027(5) 0.021(4)
C14 0.083(8) 0.096(8) 0.040(5) 0.030(7) 0.013(5) 0.024(5)
C15 0.064(6) 0.044(5) 0.061(6) -0.005(4) 0.023(5) 0.007(4)
C16 0.110(9) 0.082(7) 0.097(8) 0.023(6) 0.065(7) 0.039(6)
C17 0.054(5) 0.048(4) 0.034(4) 0.007(4) 0.009(4) 0.021(3)
C18 0.060(5) 0.049(5) 0.035(4) 0.003(4) 0.019(4) 0.019(4)
C19 0.042(5) 0.047(5) 0.048(5) -0.001(4) 0.006(4) 0.000(4)
C20 0.051(5) 0.021(4) 0.033(4) 0.000(3) 0.009(4) -0.002(3)
C21 0.047(5) 0.041(4) 0.025(4) -0.007(4) 0.013(3) 0.007(3)
C22 0.058(5) 0.023(3) 0.028(4) 0.004(3) 0.021(4) 0.002(3)
C23 0.088(6) 0.049(5) 0.021(4) 0.008(5) 0.023(4) 0.007(3)
C24 0.099(7) 0.038(4) 0.025(4) 0.004(5) 0.013(4) 0.009(3)
C25 0.076(6) 0.040(5) 0.035(5) 0.010(4) 0.004(4) 0.012(4)
C26 0.105(8) 0.035(5) 0.066(6) 0.027(5) 0.033(6) 0.005(4)
C27 0.057(5) 0.027(4) 0.035(4) 0.006(3) 0.022(4) 0.009(3)
C28 0.054(5) 0.045(5) 0.045(5) -0.012(4) 0.022(4) 0.006(4)
C29 0.051(5) 0.045(4) 0.039(4) -0.001(4) 0.019(4) 0.015(4)
C30 0.046(5) 0.031(4) 0.026(4) 0.000(3) 0.009(3) 0.004(3)
C31 0.054(5) 0.041(4) 0.041(5) 0.010(4) 0.020(4) 0.009(4)
C32 0.071(6) 0.032(4) 0.035(4) -0.003(4) 0.004(4) 0.004(3)
C33 0.090(7) 0.049(5) 0.030(4) 0.002(5) 0.014(4) 0.003(4)
C34 0.077(6) 0.037(4) 0.049(5) -0.001(4) 0.030(5) 0.017(4)
C35 0.098(7) 0.032(4) 0.060(6) -0.017(5) 0.021(5) 0.007(4)
C36 0.056(5) 0.037(4) 0.036(4) -0.006(4) 0.021(4) 0.010(3)

loop_
_atom_type_symbol
_atom_type_description
_atom_type_scat_dispersion_real
_atom_type_scat_dispersion_imag
_atom_type_scat_source
C C 0.0033 0.0016 'International Tables Vol C Tables 4.2.6.8 and 6.1.1.4'
H H 0.0000 0.0000 'International Tables Vol C Tables 4.2.6.8 and 6.1.1.4'
N N 0.0061 0.0033 'International Tables Vol C Tables 4.2.6.8 and 6.1.1.4'
O O 0.0106 0.0060 'International Tables Vol C Tables 4.2.6.8 and 6.1.1.4'

loop_
_geom_angle_atom_site_label_1
_geom_angle_atom_site_label_2
_geom_angle_atom_site_label_3
_geom_angle_site_symmetry_1
_geom_angle_site_symmetry_3
_geom_angle
C17 N1 C1 . . 109.5(6)
C17 N1 H1A . . 109.8
C1 N1 H1A . . 109.8
C17 N1 H1B . . 109.8
C1 N1 H1B . . 109.8
H1A N1 H1B . . 108.2
C18 N2 C9 . . 114.0(6)
C18 N2 H2A . . 108.7
C9 N2 H2A . . 108.7
C18 N2 H2B . . 108.7
C9 N2 H2B . . 108.7
H2A N2 H2B . . 107.6
C27 N3 C19 . . 114.3(5)
C27 N3 H3A . . 108.7
C19 N3 H3A . . 108.7
C27 N3 H3B . . 108.7
C19 N3 H3B . . 108.7
H3A N3 H3B . . 107.6
C36 N4 C28 . . 114.7(6)
C36 N4 H4A . . 108.6
C28 N4 H4A . . 108.6
C36 N4 H4B . . 108.6
C28 N4 H4B . . 108.6
H4A N4 H4B . . 107.6
O10 N5 O9 . . 120.0(7)
O10 N5 O11 . . 119.8(8)
O9 N5 O11 . . 120.2(7)
O14 N6 O13 . . 123.0(8)
O14 N6 O12 . . 121.3(8)
O13 N6 O12 . . 115.8(8)
O15 N7 O16 . . 119.8(11)
O15 N7 O17 . . 119.2(10)
O16 N7 O17 . . 120.9(10)
O19 N8 O20 . . 119.4(6)
O19 N8 O18 . . 120.1(7)
O20 N8 O18 . . 120.4(7)
C3 O1 H1 . . 109.5
C4 O2 C8 . . 115.1(6)
C11 O3 H3 . . 109.5
C16 O4 C12 . . 124.2(7)
C21 O5 H5 . . 109.5
C22 O6 C26 . . 117.7(6)
C30 O7 H7 . . 109.5
C31 O8 C35 . . 120.1(6)
C2 C1 N1 . . 114.5(6)
C2 C1 H1C . . 108.6
N1 C1 H1C . . 108.6
C2 C1 H1D . . 108.6
N1 C1 H1D . . 108.6
H1C C1 H1D . . 107.6
C7 C2 C3 . . 118.5(7)
C7 C2 C1 . . 119.6(8)
C3 C2 C1 . . 121.6(7)
O1 C3 C2 . . 116.9(6)
O1 C3 C4 . . 121.9(7)
C2 C3 C4 . . 121.2(7)
C5 C4 O2 . . 125.4(7)
C5 C4 C3 . . 121.0(7)
O2 C4 C3 . . 113.6(6)
C4 C5 C6 . . 117.7(8)
C4 C5 H5A . . 121.2
C6 C5 H5A . . 121.2
C7 C6 C5 . . 119.7(8)
C7 C6 H6 . . 120.1
C5 C6 H6 . . 120.1
C2 C7 C6 . . 121.8(8)
C2 C7 H7A . . 119.1
C6 C7 H7A . . 119.1
O2 C8 H8A . . 109.5
O2 C8 H8B . . 109.5
H8A C8 H8B . . 109.5
O2 C8 H8C . . 109.5
H8A C8 H8C . . 109.5
H8B C8 H8C . . 109.5
C10 C9 N2 . . 113.9(6)
C10 C9 H9A . . 108.8
N2 C9 H9A . . 108.8
C10 C9 H9B . . 108.8
N2 C9 H9B . . 108.8
H9A C9 H9B . . 107.7
C15 C10 C11 . . 118.6(7)
C15 C10 C9 . . 122.6(8)
C11 C10 C9 . . 118.8(7)
O3 C11 C12 . . 124.7(7)
O3 C11 C10 . . 118.6(7)
C12 C11 C10 . . 116.7(7)
C13 C12 C11 . . 125.7(8)
C13 C12 O4 . . 119.7(8)
C11 C12 O4 . . 114.6(7)
C12 C13 C14 . . 116.9(9)
C12 C13 H13 . . 121.6
C14 C13 H13 . . 121.6
C13 C14 C15 . . 123.4(9)
C13 C14 H14 . . 118.3
C15 C14 H14 . . 118.3
C14 C15 C10 . . 118.8(8)
C14 C15 H15 . . 120.6
C10 C15 H15 . . 120.6
O4 C16 H16A . . 109.5
O4 C16 H16B . . 109.5
H16A C16 H16B . . 109.5
O4 C16 H16C . . 109.5
H16A C16 H16C . . 109.5
H16B C16 H16C . . 109.5
N1 C17 C18 . . 110.4(6)
N1 C17 H17A . . 109.6
C18 C17 H17A . . 109.6
N1 C17 H17B . . 109.6
C18 C17 H17B . . 109.6
H17A C17 H17B . . 108.1
N2 C18 C17 . . 111.3(6)
N2 C18 H18A . . 109.4
C17 C18 H18A . . 109.4
N2 C18 H18B . . 109.4
C17 C18 H18B . . 109.4
H18A C18 H18B . . 108.0
C20 C19 N3 . . 113.6(6)
C20 C19 H19A . . 108.8
N3 C19 H19A . . 108.8
C20 C19 H19B . . 108.8
N3 C19 H19B . . 108.8
H19A C19 H19B . . 107.7
C25 C20 C21 . . 120.4(6)
C25 C20 C19 . . 121.2(7)
C21 C20 C19 . . 118.4(7)
O5 C21 C20 . . 119.1(6)
O5 C21 C22 . . 121.1(6)
C20 C21 C22 . . 119.8(6)
O6 C22 C23 . . 126.1(6)
O6 C22 C21 . . 114.9(6)
C23 C22 C21 . . 119.0(7)
C24 C23 C22 . . 119.3(7)
C24 C23 H23 . . 120.3
C22 C23 H23 . . 120.3
C23 C24 C25 . . 121.1(7)
C23 C24 H24 . . 119.5
C25 C24 H24 . . 119.5
C20 C25 C24 . . 120.2(7)
C20 C25 H25 . . 119.9
C24 C25 H25 . . 119.9
O6 C26 H26A . . 109.5
O6 C26 H26B . . 109.5
H26A C26 H26B . . 109.5
O6 C26 H26C . . 109.5
H26A C26 H26C . . 109.5
H26B C26 H26C . . 109.5
N3 C27 C27 . 2_566 108.8(6)
N3 C27 H27A . . 109.9
C27 C27 H27A 2_566 . 109.9
N3 C27 H27B . . 109.9
C27 C27 H27B 2_566 . 109.9
H27A C27 H27B . . 108.3
C29 C28 N4 . . 113.2(6)
C29 C28 H28A . . 108.9
N4 C28 H28A . . 108.9
C29 C28 H28B . . 108.9
N4 C28 H28B . . 108.9
H28A C28 H28B . . 107.7
C34 C29 C30 . . 119.2(7)
C34 C29 C28 . . 123.7(7)
C30 C29 C28 . . 116.9(7)
C31 C30 O7 . . 121.3(6)
C31 C30 C29 . . 120.8(7)
O7 C30 C29 . . 117.8(6)
C32 C31 C30 . . 119.3(7)
C32 C31 O8 . . 124.8(7)
C30 C31 O8 . . 115.9(7)
C31 C32 C33 . . 119.5(7)
C31 C32 H32 . . 120.3
C33 C32 H32 . . 120.3
C34 C33 C32 . . 120.5(7)
C34 C33 H33 . . 119.8
C32 C33 H33 . . 119.8
C33 C34 C29 . . 120.8(7)
C33 C34 H34 . . 119.6
C29 C34 H34 . . 119.6
O8 C35 H35A . . 109.5
O8 C35 H35B . . 109.5
H35A C35 H35B . . 109.5
O8 C35 H35C . . 109.5
H35A C35 H35C . . 109.5
H35B C35 H35C . . 109.5
C36 C36 N4 2_556 . 110.9(7)
C36 C36 H36A 2_556 . 109.5
N4 C36 H36A . . 109.5
C36 C36 H36B 2_556 . 109.5
N4 C36 H36B . . 109.5
H36A C36 H36B . . 108.0

loop_
_geom_bond_atom_site_label_1
_geom_bond_atom_site_label_2
_geom_bond_site_symmetry_2
_geom_bond_distance
N1 C17 . 1.490(9)
N1 C1 . 1.499(10)
N1 H1A . 0.9000
N1 H1B . 0.9000
N2 C18 . 1.470(9)
N2 C9 . 1.491(9)
N2 H2A . 0.9000
N2 H2B . 0.9000
N3 C27 . 1.470(8)
N3 C19 . 1.516(9)
N3 H3A . 0.9000
N3 H3B . 0.9000
N4 C36 . 1.485(9)
N4 C28 . 1.489(9)
N4 H4A . 0.9000
N4 H4B . 0.9000
N5 O10 . 1.222(8)
N5 O9 . 1.238(9)
N5 O11 . 1.263(8)
N6 O14 . 1.189(9)
N6 O13 . 1.225(9)
N6 O12 . 1.274(9)
N7 O15 . 1.214(10)
N7 O16 . 1.240(10)
N7 O17 . 1.249(10)
N8 O19 . 1.227(8)
N8 O20 . 1.230(8)
N8 O18 . 1.282(8)
O1 C3 . 1.347(8)
O1 H1 . 0.8200
O2 C4 . 1.365(9)
O2 C8 . 1.432(9)
O3 C11 . 1.339(8)
O3 H3 . 0.8200
O4 C16 . 1.399(10)
O4 C12 . 1.405(9)
O5 C21 . 1.355(8)
O5 H5 . 0.8200
O6 C22 . 1.355(8)
O6 C26 . 1.425(8)
O7 C30 . 1.377(8)
O7 H7 . 0.8200
O8 C31 . 1.368(9)
O8 C35 . 1.398(9)
C1 C2 . 1.464(10)
C1 H1C . 0.9700
C1 H1D . 0.9700
C2 C7 . 1.357(11)
C2 C3 . 1.363(10)
C3 C4 . 1.377(10)
C4 C5 . 1.361(10)
C5 C6 . 1.413(12)
C5 H5A . 0.9300
C6 C7 . 1.368(12)
C6 H6 . 0.9300
C7 H7A . 0.9300
C8 H8A . 0.9600
C8 H8B . 0.9600
C8 H8C . 0.9600
C9 C10 . 1.472(10)
C9 H9A . 0.9700
C9 H9B . 0.9700
C10 C15 . 1.383(11)
C10 C11 . 1.428(10)
C11 C12 . 1.343(10)
C12 C13 . 1.329(11)
C13 C14 . 1.341(13)
C13 H13 . 0.9300
C14 C15 . 1.362(12)
C14 H14 . 0.9300
C15 H15 . 0.9300
C16 H16A . 0.9600
C16 H16B . 0.9600
C16 H16C . 0.9600
C17 C18 . 1.502(10)
C17 H17A . 0.9700
C17 H17B . 0.9700
C18 H18A . 0.9700
C18 H18B . 0.9700
C19 C20 . 1.476(10)
C19 H19A . 0.9700
C19 H19B . 0.9700
C20 C25 . 1.348(10)
C20 C21 . 1.361(10)
C21 C22 . 1.395(9)
C22 C23 . 1.380(10)
C23 C24 . 1.359(11)
C23 H23 . 0.9300
C24 C25 . 1.363(10)
C24 H24 . 0.9300
C25 H25 . 0.9300
C26 H26A . 0.9600
C26 H26B . 0.9600
C26 H26C . 0.9600
C27 C27 2_566 1.571(13)
C27 H27A . 0.9700
C27 H27B . 0.9700
C28 C29 . 1.485(10)
C28 H28A . 0.9700
C28 H28B . 0.9700
C29 C34 . 1.355(10)
C29 C30 . 1.388(10)
C30 C31 . 1.367(10)
C31 C32 . 1.359(10)
C32 C33 . 1.400(11)
C32 H32 . 0.9300
C33 C34 . 1.338(11)
C33 H33 . 0.9300
C34 H34 . 0.9300
C35 H35A . 0.9600
C35 H35B . 0.9600
C35 H35C . 0.9600
C36 C36 2_556 1.444(14)
C36 H36A . 0.9700
C36 H36B . 0.9700

loop_
_geom_hbond_atom_site_label_D
_geom_hbond_atom_site_label_H
_geom_hbond_atom_site_label_A
_geom_hbond_site_symmetry_A
_geom_hbond_distance_DH
_geom_hbond_distance_HA
_geom_hbond_distance_DA
_geom_hbond_angle_DHA
C36 H36B O5 2_556 0.97 2.56 3.477(9) 158
C27 H27A O7 2_566 0.97 2.62 3.473(9) 147
C15 H15 O2 2_666 0.93 2.62 3.511(10) 161
C7 H7A O4 2_676 0.93 2.62 3.480(11) 155

loop_
_geom_torsion_atom_site_label_1
_geom_torsion_atom_site_label_2
_geom_torsion_atom_site_label_3
_geom_torsion_atom_site_label_4
_geom_torsion_site_symmetry_4
_geom_torsion
C17 N1 C1 C2 . 176.4(7)
N1 C1 C2 C7 . -96.1(9)
N1 C1 C2 C3 . 90.7(9)
C7 C2 C3 O1 . 179.3(7)
C1 C2 C3 O1 . -7.4(10)
C7 C2 C3 C4 . -2.6(12)
C1 C2 C3 C4 . 170.7(7)
C8 O2 C4 C5 . -19.7(11)
C8 O2 C4 C3 . 160.4(7)
O1 C3 C4 C5 . -179.0(7)
C2 C3 C4 C5 . 2.9(11)
O1 C3 C4 O2 . 0.8(10)
C2 C3 C4 O2 . -177.2(7)
O2 C4 C5 C6 . 179.9(8)
C3 C4 C5 C6 . -0.2(12)
C4 C5 C6 C7 . -2.7(13)
C3 C2 C7 C6 . -0.4(13)
C1 C2 C7 C6 . -173.8(8)
C5 C6 C7 C2 . 3.0(14)
C18 N2 C9 C10 . -171.4(7)
N2 C9 C10 C15 . -103.7(9)
N2 C9 C10 C11 . 78.2(10)
C15 C10 C11 O3 . 179.0(7)
C9 C10 C11 O3 . -2.9(10)
C15 C10 C11 C12 . -1.2(10)
C9 C10 C11 C12 . 176.9(7)
O3 C11 C12 C13 . -178.5(7)
C10 C11 C12 C13 . 1.7(12)
O3 C11 C12 O4 . 0.8(11)
C10 C11 C12 O4 . -179.0(6)
C16 O4 C12 C13 . -17.1(12)
C16 O4 C12 C11 . 163.6(8)
C11 C12 C13 C14 . -1.1(13)
O4 C12 C13 C14 . 179.7(7)
C12 C13 C14 C15 . 0.0(13)
C13 C14 C15 C10 . 0.4(14)
C11 C10 C15 C14 . 0.3(12)
C9 C10 C15 C14 . -177.8(8)
C1 N1 C17 C18 . 178.3(6)
C9 N2 C18 C17 . 77.3(8)
N1 C17 C18 N2 . -177.8(6)
C27 N3 C19 C20 . -179.3(6)
N3 C19 C20 C25 . -115.2(8)
N3 C19 C20 C21 . 66.4(9)
C25 C20 C21 O5 . 178.5(7)
C19 C20 C21 O5 . -3.1(10)
C25 C20 C21 C22 . -5.0(11)
C19 C20 C21 C22 . 173.4(7)
C26 O6 C22 C23 . -5.2(11)
C26 O6 C22 C21 . 175.5(7)
O5 C21 C22 O6 . -0.7(10)
C20 C21 C22 O6 . -177.2(6)
O5 C21 C22 C23 . 179.9(7)
C20 C21 C22 C23 . 3.4(11)
O6 C22 C23 C24 . 178.8(8)
C21 C22 C23 C24 . -1.9(12)
C22 C23 C24 C25 . 2.0(13)
C21 C20 C25 C24 . 5.0(12)
C19 C20 C25 C24 . -173.4(8)
C23 C24 C25 C20 . -3.5(14)
C19 N3 C27 C27 2_566 79.9(9)
C36 N4 C28 C29 . -176.6(6)
N4 C28 C29 C34 . -119.2(8)
N4 C28 C29 C30 . 66.8(9)
C34 C29 C30 C31 . 0.8(11)
C28 C29 C30 C31 . 175.1(7)
C34 C29 C30 O7 . 179.1(7)
C28 C29 C30 O7 . -6.6(10)
O7 C30 C31 C32 . 179.6(7)
C29 C30 C31 C32 . -2.2(11)
O7 C30 C31 O8 . 1.4(10)
C29 C30 C31 O8 . 179.6(6)
C35 O8 C31 C32 . -4.6(11)
C35 O8 C31 C30 . 173.5(7)
C30 C31 C32 C33 . 2.5(12)
O8 C31 C32 C33 . -179.5(7)
C31 C32 C33 C34 . -1.5(13)
C32 C33 C34 C29 . 0.1(13)
C30 C29 C34 C33 . 0.2(12)
C28 C29 C34 C33 . -173.7(8)
C28 N4 C36 C36 2_556 75.2(9)
